data_4518565
loop_
_publ_author_name
'Li, Huaifeng'
'Lupp, Daniel'
'Das, Pradip K.'
'Yang, Li'
'Gon\,calves, Th\'eo P.'
'Huang, Mei-Hui'
'El Hajoui, Marwa'
'Liang, Lan-Chang'
'Huang, Kuo-Wei'

_publ_section_title
;
 Redox-Neutral Imination of Alcohol with Azide: A Sustainable Alternative
 to the Staudinger/Aza-Wittig Reaction
;
_journal_issue 7
_journal_name_full 'ACS Catalysis'
_journal_page_first 4071
_journal_page_last 4076
_journal_paper_doi 10.1021/acscatal.1c00379
_journal_volume 11
_journal_year 2021
_chemical_formula_sum 'C25 H32 Cl0 N3 Ni O P'
_chemical_formula_weight 480.22
_space_group_IT_number 2
_space_group_name_Hall '-P 1'
_space_group_name_H-M_alt 'P -1'
_symmetry_cell_setting Triclinic'
_symmetry_space_group_name_H-M 'P -1'
_atom_sites_solution_hydrogens geom
_atom_sites_solution_primary direct
_atom_sites_solution_secondary difmap
_audit_creation_method SHELXL-97
_cell_angle_alpha 105.791(8)
_cell_angle_beta 100.542(9)
_cell_angle_gamma 105.669(8)
_cell_formula_units_Z 4
_cell_length_a 8.853(2)
_cell_length_b 16.369(4)
_cell_length_c 18.452(4)
_cell_measurement_reflns_used 9800
_cell_measurement_temperature 120(2)
_cell_measurement_theta_max 30.53
_cell_measurement_theta_min 2.31
_cell_volume 2380.6(10)
_computing_structure_refinement 'SHELXL-97 (Sheldrick, 1997)'
_computing_structure_solution 'SHELXS-97 (Sheldrick, 1990)'
_diffrn_ambient_temperature 120(2)
_diffrn_measured_fraction_theta_full 0.995
_diffrn_measured_fraction_theta_max 0.995
_diffrn_measurement_device_type 'Bruker APEX-II CCD'
_diffrn_radiation_monochromator graphite
_diffrn_radiation_source 'fine-focus sealed tube'
_diffrn_radiation_type MoK\a
_diffrn_radiation_wavelength 0.71073
_diffrn_reflns_av_R_equivalents 0.1019
_diffrn_reflns_av_sigmaI/netI 0.0586
_diffrn_reflns_limit_h_max 12
_diffrn_reflns_limit_h_min -12
_diffrn_reflns_limit_k_max 23
_diffrn_reflns_limit_k_min -23
_diffrn_reflns_limit_l_max 26
_diffrn_reflns_limit_l_min -26
_diffrn_reflns_number 128815
_diffrn_reflns_theta_full 30.58
_diffrn_reflns_theta_max 30.58
_diffrn_reflns_theta_min 2.10
_exptl_absorpt_coefficient_mu 0.904
_exptl_crystal_density_diffrn 1.340
_exptl_crystal_density_method 'not measured'
_exptl_crystal_description block
_exptl_crystal_F_000 1016
_refine_diff_density_max 0.487
_refine_diff_density_min -1.035
_refine_diff_density_rms 0.167
_refine_ls_extinction_method none
_refine_ls_goodness_of_fit_ref 1.099
_refine_ls_hydrogen_treatment mixed
_refine_ls_matrix_type full
_refine_ls_number_parameters 571
_refine_ls_number_reflns 14560
_refine_ls_number_restraints 0
_refine_ls_restrained_S_all 1.099
_refine_ls_R_factor_all 0.0929
_refine_ls_R_factor_gt 0.0471
_refine_ls_shift/su_max 0.001
_refine_ls_shift/su_mean 0.000
_refine_ls_structure_factor_coef Fsqd
_refine_ls_weighting_details 'calc w=1/[\s^2^(Fo^2^)+(0.0700P)^2^+0.0000P] where P=(Fo^2^+2Fc^2^)/3'
_refine_ls_weighting_scheme calc
_refine_ls_wR_factor_gt 0.1175
_refine_ls_wR_factor_ref 0.1405
_reflns_number_gt 9646
_reflns_number_total 14560
_reflns_threshold_expression >2sigma(I)
_cod_data_source_file cs1c00379_si_006.cif
_cod_data_source_block om_xprep_a
_cod_depositor_comments 'Adding full bibliography for 4518564--4518568.cif.'
_cod_original_cell_volume 2380.7(10)
_cod_original_sg_symbol_H-M P-1
_cod_database_code 4518565

loop_
_symmetry_equiv_pos_as_xyz
'x, y, z'
'-x, -y, -z'

loop_
_atom_site_label
_atom_site_type_symbol
_atom_site_fract_x
_atom_site_fract_y
_atom_site_fract_z
_atom_site_U_iso_or_equiv
_atom_site_adp_type
_atom_site_occupancy
_atom_site_symmetry_multiplicity
_atom_site_calc_flag
_atom_site_refinement_flags
_atom_site_disorder_assembly
_atom_site_disorder_group
Ni1 Ni 0.42741(4) 0.530140(19) 0.305135(17) 0.02156(8) Uani 1 1 d . . .
Ni2 Ni 0.02951(4) 0.949535(19) 0.680682(17) 0.02175(8) Uani 1 1 d . . .
P1 P 0.28767(7) 0.60810(4) 0.26600(3) 0.02105(12) Uani 1 1 d . . .
P2 P 0.18211(7) 0.87687(4) 0.71878(3) 0.02168(12) Uani 1 1 d . . .
O1 O 0.3724(2) 0.43662(11) 0.21164(10) 0.0309(4) Uani 1 1 d . . .
O2 O 0.0362(2) 1.02308(11) 0.77688(10) 0.0347(4) Uani 1 1 d . . .
N5 N 0.0027(2) 0.86988(12) 0.58182(11) 0.0191(4) Uani 1 1 d . . .
N2 N 0.4809(2) 0.62105(12) 0.40094(11) 0.0206(4) Uani 1 1 d . . .
N3 N 0.5666(2) 0.48317(13) 0.36721(12) 0.0236(4) Uani 1 1 d . . .
N4 N 0.1691(2) 0.79866(13) 0.63488(11) 0.0245(4) Uani 1 1 d . . .
N1 N 0.3222(2) 0.69517(13) 0.34693(12) 0.0255(4) Uani 1 1 d . . .
N6 N -0.1145(2) 0.99452(13) 0.61988(12) 0.0240(4) Uani 1 1 d . . .
C5 C 0.5867(3) 0.61822(15) 0.46292(14) 0.0226(4) Uani 1 1 d . . .
C22 C -0.0917(3) 0.87768(14) 0.51903(13) 0.0216(4) Uani 1 1 d . . .
C4 C 0.6365(3) 0.68266(16) 0.53565(14) 0.0270(5) Uani 1 1 d . . .
H4 H 0.7114 0.6794 0.5779 0.032 Uiso 1 1 calc R . .
C23 C -0.1562(3) 0.95192(14) 0.54182(13) 0.0222(4) Uani 1 1 d . . .
C18 C 0.0758(3) 0.80441(14) 0.57307(13) 0.0211(4) Uani 1 1 d . . .
C3 C 0.5735(3) 0.75371(16) 0.54595(14) 0.0273(5) Uani 1 1 d . . .
H3 H 0.6053 0.7992 0.5960 0.033 Uiso 1 1 calc R . .
C6 C 0.6382(3) 0.53852(15) 0.44230(14) 0.0237(5) Uani 1 1 d . . .
C21 C -0.1220(3) 0.82092(16) 0.44384(14) 0.0267(5) Uani 1 1 d . . .
H21 H -0.1889 0.8273 0.4007 0.032 Uiso 1 1 calc R . .
C39 C 0.4044(3) 0.94313(16) 0.75873(14) 0.0281(5) Uani 1 1 d . . .
C47 C 0.0633(3) 0.54835(16) 0.23461(15) 0.0267(5) Uani 1 1 d . . .
C1 C 0.4200(3) 0.69145(15) 0.40876(14) 0.0224(4) Uani 1 1 d . . .
C2 C 0.4673(3) 0.75808(15) 0.48494(14) 0.0255(5) Uani 1 1 d . . .
H2 H 0.4240 0.8059 0.4930 0.031 Uiso 1 1 calc R . .
C29 C 0.0655(3) 1.16441(16) 0.87071(14) 0.0281(5) Uani 1 1 d . . .
C20 C -0.0506(3) 0.75322(16) 0.43300(14) 0.0284(5) Uani 1 1 d . . .
H20 H -0.0705 0.7125 0.3817 0.034 Uiso 1 1 calc R . .
C30 C 0.1430(3) 1.25747(18) 0.90889(16) 0.0345(6) Uani 1 1 d . . .
H30 H 0.2318 1.2890 0.8937 0.041 Uiso 1 1 calc R . .
C19 C 0.0469(3) 0.74519(15) 0.49518(13) 0.0243(5) Uani 1 1 d . . .
H19 H 0.0961 0.6998 0.4867 0.029 Uiso 1 1 calc R . .
C26 C -0.2604(3) 1.09332(17) 0.59875(16) 0.0321(6) Uani 1 1 d . . .
H26 H -0.2947 1.1428 0.6198 0.039 Uiso 1 1 calc R . .
C12 C 0.4584(3) 0.33733(17) 0.11803(14) 0.0282(5) Uani 1 1 d . . .
C25 C -0.3012(3) 1.05035(17) 0.51895(16) 0.0308(5) Uani 1 1 d . . .
H25 H -0.3639 1.0701 0.4843 0.037 Uiso 1 1 calc R . .
C17 C 0.3447(3) 0.26409(18) 0.12310(16) 0.0346(6) Uani 1 1 d . . .
H17 H 0.2845 0.2731 0.1604 0.042 Uiso 1 1 calc R . .
C24 C -0.2502(3) 0.97781(16) 0.48934(15) 0.0276(5) Uani 1 1 d . . .
H24 H -0.2790 0.9468 0.4345 0.033 Uiso 1 1 calc R . .
C27 C -0.1687(3) 1.06313(16) 0.64762(15) 0.0284(5) Uani 1 1 d . . .
H27 H -0.1429 1.0917 0.7027 0.034 Uiso 1 1 calc R . .
C7 C 0.7465(3) 0.51900(17) 0.49356(16) 0.0321(5) Uani 1 1 d . . .
H7 H 0.7964 0.5590 0.5460 0.039 Uiso 1 1 calc R . .
C10 C 0.5986(3) 0.40557(15) 0.34278(15) 0.0279(5) Uani 1 1 d . . .
H10 H 0.5460 0.3657 0.2905 0.033 Uiso 1 1 calc R . .
C48 C 0.0142(3) 0.46225(17) 0.16362(16) 0.0365(6) Uani 1 1 d . . .
H48A H -0.0987 0.4252 0.1560 0.055 Uiso 1 1 calc R . .
H48B H 0.0869 0.4281 0.1726 0.055 Uiso 1 1 calc R . .
H48C H 0.0228 0.4783 0.1167 0.055 Uiso 1 1 calc R . .
C9 C 0.7046(3) 0.38231(17) 0.39097(16) 0.0324(6) Uani 1 1 d . . .
H9 H 0.7252 0.3274 0.3723 0.039 Uiso 1 1 calc R . .
C50 C 0.0265(3) 0.52192(19) 0.30497(17) 0.0367(6) Uani 1 1 d . . .
H50A H 0.0597 0.5764 0.3511 0.055 Uiso 1 1 calc R . .
H50B H 0.0870 0.4825 0.3157 0.055 Uiso 1 1 calc R . .
H50C H -0.0908 0.4900 0.2930 0.055 Uiso 1 1 calc R . .
C42 C 0.4483(3) 1.00041(19) 0.84522(15) 0.0385(6) Uani 1 1 d . . .
H42A H 0.4416 0.9611 0.8771 0.058 Uiso 1 1 calc R . .
H42B H 0.3718 1.0334 0.8528 0.058 Uiso 1 1 calc R . .
H42C H 0.5597 1.0434 0.8612 0.058 Uiso 1 1 calc R . .
C31 C 0.0911(4) 1.30422(18) 0.96892(16) 0.0376(6) Uani 1 1 d . . .
H31 H 0.1444 1.3673 0.9947 0.045 Uiso 1 1 calc R . .
C49 C -0.0325(3) 0.60933(18) 0.21796(17) 0.0358(6) Uani 1 1 d . . .
H49A H -0.1481 0.5801 0.2128 0.054 Uiso 1 1 calc R . .
H49B H -0.0210 0.6199 0.1691 0.054 Uiso 1 1 calc R . .
H49C H 0.0102 0.6671 0.2613 0.054 Uiso 1 1 calc R . .
C36 C -0.0656(3) 0.74572(19) 0.72967(16) 0.0377(6) Uani 1 1 d . . .
H36A H -0.0541 0.7080 0.6812 0.057 Uiso 1 1 calc R . .
H36B H -0.1373 0.7792 0.7170 0.057 Uiso 1 1 calc R . .
H36C H -0.1131 0.7074 0.7580 0.057 Uiso 1 1 calc R . .
C35 C 0.1028(3) 0.81249(16) 0.78114(14) 0.0276(5) Uani 1 1 d . . .
C16 C 0.3173(4) 0.1770(2) 0.07405(16) 0.0407(7) Uani 1 1 d . . .
H16 H 0.2394 0.1271 0.0786 0.049 Uiso 1 1 calc R . .
C28 C 0.1277(3) 1.11423(16) 0.80667(15) 0.0317(5) Uani 1 1 d . . .
H28A H 0.1211 1.1399 0.7639 0.038 Uiso 1 1 calc R . .
H28B H 0.2436 1.1221 0.8285 0.038 Uiso 1 1 calc R . .
C8 C 0.7809(3) 0.44022(17) 0.46710(17) 0.0344(6) Uani 1 1 d . . .
H8 H 0.8564 0.4261 0.5011 0.041 Uiso 1 1 calc R . .
C43 C 0.3605(3) 0.66128(16) 0.19614(14) 0.0290(5) Uani 1 1 d . . .
C15 C 0.4024(4) 0.1629(2) 0.01904(16) 0.0414(7) Uani 1 1 d . . .
H15 H 0.3829 0.1035 -0.0147 0.050 Uiso 1 1 calc R . .
C41 C 0.5108(3) 0.88340(18) 0.74695(18) 0.0391(6) Uani 1 1 d . . .
H41A H 0.6255 0.9215 0.7611 0.059 Uiso 1 1 calc R . .
H41B H 0.4770 0.8445 0.6919 0.059 Uiso 1 1 calc R . .
H41C H 0.4979 0.8460 0.7803 0.059 Uiso 1 1 calc R . .
C40 C 0.4364(4) 1.00612(18) 0.71079(17) 0.0396(6) Uani 1 1 d . . .
H40A H 0.5532 1.0410 0.7265 0.059 Uiso 1 1 calc R . .
H40B H 0.3743 1.0474 0.7204 0.059 Uiso 1 1 calc R . .
H40C H 0.4021 0.9702 0.6549 0.059 Uiso 1 1 calc R . .
C34 C -0.0620(3) 1.11984(18) 0.89413(15) 0.0328(6) Uani 1 1 d . . .
H34 H -0.1146 1.0566 0.8692 0.039 Uiso 1 1 calc R . .
C32 C -0.0384(3) 1.25828(19) 0.99085(16) 0.0378(6) Uani 1 1 d . . .
H32 H -0.0751 1.2900 1.0314 0.045 Uiso 1 1 calc R . .
C11 C 0.4920(3) 0.43273(17) 0.17225(15) 0.0317(5) Uani 1 1 d . . .
H11A H 0.5999 0.4539 0.2110 0.038 Uiso 1 1 calc R . .
H11B H 0.4957 0.4735 0.1412 0.038 Uiso 1 1 calc R . .
C13 C 0.5440(3) 0.32277(19) 0.06233(15) 0.0337(6) Uani 1 1 d . . .
H13 H 0.6217 0.3726 0.0577 0.040 Uiso 1 1 calc R . .
C45 C 0.3013(4) 0.59519(18) 0.11170(15) 0.0410(7) Uani 1 1 d . . .
H45A H 0.1860 0.5859 0.0896 0.062 Uiso 1 1 calc R . .
H45B H 0.3138 0.5374 0.1114 0.062 Uiso 1 1 calc R . .
H45C H 0.3662 0.6200 0.0801 0.062 Uiso 1 1 calc R . .
C14 C 0.5164(4) 0.2357(2) 0.01338(16) 0.0419(7) Uani 1 1 d . . .
H14 H 0.5762 0.2264 -0.0241 0.050 Uiso 1 1 calc R . .
C38 C 0.2088(4) 0.75857(18) 0.80337(17) 0.0362(6) Uani 1 1 d . . .
H38A H 0.1585 0.7229 0.8330 0.054 Uiso 1 1 calc R . .
H38B H 0.3176 0.8001 0.8357 0.054 Uiso 1 1 calc R . .
H38C H 0.2184 0.7181 0.7557 0.054 Uiso 1 1 calc R . .
C44 C 0.3134(4) 0.74557(18) 0.19902(17) 0.0382(6) Uani 1 1 d . . .
H44A H 0.3646 0.7751 0.1658 0.057 Uiso 1 1 calc R . .
H44B H 0.3510 0.7875 0.2531 0.057 Uiso 1 1 calc R . .
H44C H 0.1944 0.7279 0.1800 0.057 Uiso 1 1 calc R . .
C46 C 0.5480(3) 0.6907(2) 0.22475(18) 0.0431(7) Uani 1 1 d . . .
H46A H 0.5966 0.7241 0.1932 0.065 Uiso 1 1 calc R . .
H46B H 0.5808 0.6373 0.2194 0.065 Uiso 1 1 calc R . .
H46C H 0.5857 0.7296 0.2799 0.065 Uiso 1 1 calc R . .
C37 C 0.0819(4) 0.87486(19) 0.85431(15) 0.0393(6) Uani 1 1 d . . .
H37A H 0.0241 0.8385 0.8815 0.059 Uiso 1 1 calc R . .
H37B H 0.0188 0.9112 0.8389 0.059 Uiso 1 1 calc R . .
H37C H 0.1895 0.9148 0.8893 0.059 Uiso 1 1 calc R . .
C33 C -0.1143(3) 1.16666(19) 0.95396(16) 0.0368(6) Uani 1 1 d . . .
H33 H -0.2028 1.1353 0.9694 0.044 Uiso 1 1 calc R . .

loop_
_atom_site_aniso_label
_atom_site_aniso_U_11
_atom_site_aniso_U_22
_atom_site_aniso_U_33
_atom_site_aniso_U_23
_atom_site_aniso_U_13
_atom_site_aniso_U_12
Ni1 0.02300(16) 0.01938(14) 0.02293(15) 0.00594(11) 0.00586(12) 0.00975(11)
Ni2 0.02734(16) 0.01978(14) 0.02086(15) 0.00686(11) 0.00794(12) 0.01141(12)
P1 0.0224(3) 0.0197(3) 0.0221(3) 0.0082(2) 0.0055(2) 0.0082(2)
P2 0.0260(3) 0.0207(3) 0.0196(3) 0.0074(2) 0.0056(2) 0.0098(2)
O1 0.0298(9) 0.0299(9) 0.0295(9) 0.0009(7) 0.0089(7) 0.0136(7)
O2 0.0564(12) 0.0236(8) 0.0273(9) 0.0067(7) 0.0179(9) 0.0161(8)
N5 0.0210(9) 0.0187(8) 0.0205(9) 0.0073(7) 0.0070(7) 0.0095(7)
N2 0.0192(9) 0.0182(8) 0.0242(9) 0.0071(7) 0.0036(7) 0.0077(7)
N3 0.0197(9) 0.0249(9) 0.0316(10) 0.0128(8) 0.0079(8) 0.0119(8)
N4 0.0317(11) 0.0217(9) 0.0224(9) 0.0071(8) 0.0059(8) 0.0139(8)
N1 0.0306(11) 0.0213(9) 0.0260(10) 0.0075(8) 0.0058(8) 0.0129(8)
N6 0.0242(10) 0.0253(9) 0.0285(10) 0.0127(8) 0.0090(8) 0.0127(8)
C5 0.0202(11) 0.0221(10) 0.0267(11) 0.0098(9) 0.0061(9) 0.0079(9)
C22 0.0197(11) 0.0210(10) 0.0254(11) 0.0094(9) 0.0057(9) 0.0076(8)
C4 0.0242(12) 0.0284(11) 0.0258(12) 0.0071(10) 0.0043(9) 0.0085(10)
C23 0.0222(11) 0.0209(10) 0.0253(11) 0.0093(9) 0.0074(9) 0.0082(9)
C18 0.0222(11) 0.0178(9) 0.0238(11) 0.0074(8) 0.0064(9) 0.0075(8)
C3 0.0267(12) 0.0251(11) 0.0248(12) 0.0040(9) 0.0045(10) 0.0068(10)
C6 0.0213(11) 0.0242(10) 0.0271(12) 0.0101(9) 0.0069(9) 0.0087(9)
C21 0.0279(12) 0.0293(12) 0.0223(11) 0.0079(9) 0.0036(9) 0.0116(10)
C39 0.0254(12) 0.0268(11) 0.0286(12) 0.0080(10) 0.0055(10) 0.0061(10)
C47 0.0226(11) 0.0263(11) 0.0317(13) 0.0134(10) 0.0061(10) 0.0065(9)
C1 0.0210(11) 0.0216(10) 0.0262(11) 0.0093(9) 0.0066(9) 0.0087(9)
C2 0.0284(12) 0.0198(10) 0.0271(12) 0.0049(9) 0.0079(10) 0.0095(9)
C29 0.0308(13) 0.0291(12) 0.0242(12) 0.0074(10) 0.0033(10) 0.0146(10)
C20 0.0353(13) 0.0269(11) 0.0217(11) 0.0038(9) 0.0058(10) 0.0142(10)
C30 0.0354(14) 0.0321(13) 0.0330(14) 0.0077(11) 0.0080(11) 0.0112(11)
C19 0.0285(12) 0.0210(10) 0.0240(11) 0.0054(9) 0.0061(9) 0.0121(9)
C26 0.0351(14) 0.0303(12) 0.0404(15) 0.0147(11) 0.0147(12) 0.0202(11)
C12 0.0291(12) 0.0353(13) 0.0231(11) 0.0074(10) 0.0059(10) 0.0186(11)
C25 0.0302(13) 0.0329(12) 0.0367(14) 0.0166(11) 0.0078(11) 0.0180(11)
C17 0.0343(14) 0.0367(14) 0.0309(13) 0.0049(11) 0.0121(11) 0.0135(11)
C24 0.0276(12) 0.0281(11) 0.0285(12) 0.0109(10) 0.0054(10) 0.0117(10)
C27 0.0335(13) 0.0250(11) 0.0322(13) 0.0096(10) 0.0134(11) 0.0159(10)
C7 0.0296(13) 0.0324(13) 0.0345(14) 0.0130(11) 0.0019(11) 0.0137(11)
C10 0.0331(13) 0.0230(11) 0.0343(13) 0.0111(10) 0.0147(11) 0.0152(10)
C48 0.0300(14) 0.0272(12) 0.0419(15) 0.0068(11) 0.0018(12) 0.0036(11)
C9 0.0335(14) 0.0296(12) 0.0463(16) 0.0198(12) 0.0176(12) 0.0184(11)
C50 0.0314(14) 0.0418(15) 0.0439(16) 0.0236(13) 0.0157(12) 0.0109(12)
C42 0.0327(14) 0.0401(15) 0.0304(14) 0.0021(11) 0.0017(11) 0.0078(12)
C31 0.0417(16) 0.0298(13) 0.0326(14) 0.0015(11) 0.0030(12) 0.0125(12)
C49 0.0277(13) 0.0375(14) 0.0480(16) 0.0205(13) 0.0089(12) 0.0151(11)
C36 0.0329(14) 0.0403(14) 0.0369(15) 0.0184(12) 0.0071(12) 0.0039(12)
C35 0.0327(13) 0.0276(11) 0.0248(12) 0.0132(10) 0.0079(10) 0.0097(10)
C16 0.0420(16) 0.0375(14) 0.0356(15) 0.0046(12) 0.0062(13) 0.0135(13)
C28 0.0326(14) 0.0291(12) 0.0319(13) 0.0064(10) 0.0091(11) 0.0121(11)
C8 0.0309(13) 0.0329(13) 0.0457(16) 0.0204(12) 0.0066(12) 0.0163(11)
C43 0.0331(13) 0.0259(11) 0.0293(13) 0.0132(10) 0.0102(11) 0.0072(10)
C15 0.0496(17) 0.0425(15) 0.0275(13) -0.0009(12) 0.0051(12) 0.0251(14)
C41 0.0304(14) 0.0360(14) 0.0477(17) 0.0065(12) 0.0098(12) 0.0147(12)
C40 0.0376(15) 0.0348(14) 0.0448(16) 0.0164(13) 0.0152(13) 0.0043(12)
C34 0.0322(14) 0.0306(12) 0.0288(13) 0.0058(10) 0.0026(11) 0.0082(11)
C32 0.0400(15) 0.0448(15) 0.0280(13) 0.0040(12) 0.0087(12) 0.0223(13)
C11 0.0362(14) 0.0309(12) 0.0281(13) 0.0075(10) 0.0120(11) 0.0123(11)
C13 0.0294(13) 0.0475(15) 0.0252(12) 0.0098(11) 0.0073(10) 0.0175(12)
C45 0.0592(19) 0.0352(14) 0.0280(13) 0.0124(11) 0.0159(13) 0.0107(13)
C14 0.0441(17) 0.0592(19) 0.0276(13) 0.0072(13) 0.0111(12) 0.0324(15)
C38 0.0411(15) 0.0360(13) 0.0379(15) 0.0220(12) 0.0097(12) 0.0145(12)
C44 0.0533(18) 0.0297(13) 0.0388(15) 0.0205(12) 0.0174(13) 0.0132(12)
C46 0.0337(15) 0.0423(15) 0.0521(18) 0.0178(14) 0.0186(13) 0.0050(13)
C37 0.0534(18) 0.0404(15) 0.0301(14) 0.0160(12) 0.0190(13) 0.0162(13)
C33 0.0334(14) 0.0433(15) 0.0317(14) 0.0112(12) 0.0089(11) 0.0117(12)

loop_
_atom_type_symbol
_atom_type_description
_atom_type_scat_dispersion_real
_atom_type_scat_dispersion_imag
_atom_type_scat_source
C C 0.0033 0.0016 'International Tables Vol C Tables 4.2.6.8 and 6.1.1.4'
H H 0.0000 0.0000 'International Tables Vol C Tables 4.2.6.8 and 6.1.1.4'
Cl Cl 0.1484 0.1585 'International Tables Vol C Tables 4.2.6.8 and 6.1.1.4'
N N 0.0061 0.0033 'International Tables Vol C Tables 4.2.6.8 and 6.1.1.4'
O O 0.0106 0.0060 'International Tables Vol C Tables 4.2.6.8 and 6.1.1.4'
P P 0.1023 0.0942 'International Tables Vol C Tables 4.2.6.8 and 6.1.1.4'
Ni Ni 0.3393 1.1124 'International Tables Vol C Tables 4.2.6.8 and 6.1.1.4'

loop_
_geom_angle_atom_site_label_1
_geom_angle_atom_site_label_2
_geom_angle_atom_site_label_3
_geom_angle
_geom_angle_site_symmetry_1
_geom_angle_site_symmetry_3
_geom_angle_publ_flag
O1 Ni1 N2 177.90(8) . . ?
O1 Ni1 N3 96.03(8) . . ?
N2 Ni1 N3 82.55(8) . . ?
O1 Ni1 P1 98.70(6) . . ?
N2 Ni1 P1 82.69(6) . . ?
N3 Ni1 P1 165.22(6) . . ?
O2 Ni2 N5 174.84(9) . . ?
O2 Ni2 N6 95.42(9) . . ?
N5 Ni2 N6 82.46(8) . . ?
O2 Ni2 P2 99.05(6) . . ?
N5 Ni2 P2 83.05(6) . . ?
N6 Ni2 P2 165.51(6) . . ?
N1 P1 C43 104.27(11) . . ?
N1 P1 C47 105.37(11) . . ?
C43 P1 C47 113.09(11) . . ?
N1 P1 Ni1 103.93(7) . . ?
C43 P1 Ni1 115.35(9) . . ?
C47 P1 Ni1 113.37(8) . . ?
N4 P2 C39 103.94(11) . . ?
N4 P2 C35 105.62(11) . . ?
C39 P2 C35 112.98(11) . . ?
N4 P2 Ni2 103.49(7) . . ?
C39 P2 Ni2 115.15(8) . . ?
C35 P2 Ni2 114.09(9) . . ?
C11 O1 Ni1 117.82(15) . . ?
C28 O2 Ni2 122.41(16) . . ?
C22 N5 C18 121.30(19) . . ?
C22 N5 Ni2 117.89(15) . . ?
C18 N5 Ni2 120.80(15) . . ?
C5 N2 C1 120.72(19) . . ?
C5 N2 Ni1 117.95(15) . . ?
C1 N2 Ni1 121.29(15) . . ?
C10 N3 C6 118.7(2) . . ?
C10 N3 Ni1 127.80(17) . . ?
C6 N3 Ni1 113.49(15) . . ?
C18 N4 P2 112.26(16) . . ?
C1 N1 P1 112.13(16) . . ?
C23 N6 C27 118.8(2) . . ?
C23 N6 Ni2 113.83(15) . . ?
C27 N6 Ni2 127.33(17) . . ?
N2 C5 C4 122.7(2) . . ?
N2 C5 C6 112.3(2) . . ?
C4 C5 C6 125.0(2) . . ?
N5 C22 C21 122.4(2) . . ?
N5 C22 C23 112.11(19) . . ?
C21 C22 C23 125.5(2) . . ?
C5 C4 C3 117.9(2) . . ?
C5 C4 H4 121.0 . . ?
C3 C4 H4 121.0 . . ?
N6 C23 C24 121.9(2) . . ?
N6 C23 C22 113.63(19) . . ?
C24 C23 C22 124.5(2) . . ?
N4 C18 N5 120.4(2) . . ?
N4 C18 C19 122.5(2) . . ?
N5 C18 C19 117.1(2) . . ?
C2 C3 C4 120.6(2) . . ?
C2 C3 H3 119.7 . . ?
C4 C3 H3 119.7 . . ?
N3 C6 C7 121.7(2) . . ?
N3 C6 C5 113.5(2) . . ?
C7 C6 C5 124.8(2) . . ?
C22 C21 C20 117.7(2) . . ?
C22 C21 H21 121.1 . . ?
C20 C21 H21 121.1 . . ?
C42 C39 C41 110.3(2) . . ?
C42 C39 C40 108.8(2) . . ?
C41 C39 C40 108.6(2) . . ?
C42 C39 P2 111.82(18) . . ?
C41 C39 P2 112.40(17) . . ?
C40 C39 P2 104.71(18) . . ?
C49 C47 C48 110.8(2) . . ?
C49 C47 C50 109.1(2) . . ?
C48 C47 C50 108.7(2) . . ?
C49 C47 P1 112.14(16) . . ?
C48 C47 P1 111.36(18) . . ?
C50 C47 P1 104.49(17) . . ?
N1 C1 N2 120.0(2) . . ?
N1 C1 C2 122.8(2) . . ?
N2 C1 C2 117.3(2) . . ?
C3 C2 C1 120.7(2) . . ?
C3 C2 H2 119.6 . . ?
C1 C2 H2 119.6 . . ?
C34 C29 C30 118.8(2) . . ?
C34 C29 C28 121.6(2) . . ?
C30 C29 C28 119.6(2) . . ?
C19 C20 C21 120.8(2) . . ?
C19 C20 H20 119.6 . . ?
C21 C20 H20 119.6 . . ?
C31 C30 C29 120.6(3) . . ?
C31 C30 H30 119.7 . . ?
C29 C30 H30 119.7 . . ?
C20 C19 C18 120.6(2) . . ?
C20 C19 H19 119.7 . . ?
C18 C19 H19 119.7 . . ?
C25 C26 C27 118.7(2) . . ?
C25 C26 H26 120.6 . . ?
C27 C26 H26 120.6 . . ?
C17 C12 C13 118.8(2) . . ?
C17 C12 C11 121.3(2) . . ?
C13 C12 C11 119.9(2) . . ?
C26 C25 C24 119.7(2) . . ?
C26 C25 H25 120.1 . . ?
C24 C25 H25 120.1 . . ?
C12 C17 C16 120.7(3) . . ?
C12 C17 H17 119.6 . . ?
C16 C17 H17 119.6 . . ?
C23 C24 C25 118.5(2) . . ?
C23 C24 H24 120.8 . . ?
C25 C24 H24 120.8 . . ?
N6 C27 C26 122.3(2) . . ?
N6 C27 H27 118.8 . . ?
C26 C27 H27 118.8 . . ?
C6 C7 C8 118.9(2) . . ?
C6 C7 H7 120.6 . . ?
C8 C7 H7 120.6 . . ?
N3 C10 C9 122.3(2) . . ?
N3 C10 H10 118.9 . . ?
C9 C10 H10 118.9 . . ?
C47 C48 H48A 109.5 . . ?
C47 C48 H48B 109.5 . . ?
H48A C48 H48B 109.5 . . ?
C47 C48 H48C 109.5 . . ?
H48A C48 H48C 109.5 . . ?
H48B C48 H48C 109.5 . . ?
C10 C9 C8 118.8(2) . . ?
C10 C9 H9 120.6 . . ?
C8 C9 H9 120.6 . . ?
C47 C50 H50A 109.5 . . ?
C47 C50 H50B 109.5 . . ?
H50A C50 H50B 109.5 . . ?
C47 C50 H50C 109.5 . . ?
H50A C50 H50C 109.5 . . ?
H50B C50 H50C 109.5 . . ?
C39 C42 H42A 109.5 . . ?
C39 C42 H42B 109.5 . . ?
H42A C42 H42B 109.5 . . ?
C39 C42 H42C 109.5 . . ?
H42A C42 H42C 109.5 . . ?
H42B C42 H42C 109.5 . . ?
C32 C31 C30 119.6(3) . . ?
C32 C31 H31 120.2 . . ?
C30 C31 H31 120.2 . . ?
C47 C49 H49A 109.5 . . ?
C47 C49 H49B 109.5 . . ?
H49A C49 H49B 109.5 . . ?
C47 C49 H49C 109.5 . . ?
H49A C49 H49C 109.5 . . ?
H49B C49 H49C 109.5 . . ?
C35 C36 H36A 109.5 . . ?
C35 C36 H36B 109.5 . . ?
H36A C36 H36B 109.5 . . ?
C35 C36 H36C 109.5 . . ?
H36A C36 H36C 109.5 . . ?
H36B C36 H36C 109.5 . . ?
C38 C35 C37 110.8(2) . . ?
C38 C35 C36 108.2(2) . . ?
C37 C35 C36 109.0(2) . . ?
C38 C35 P2 112.56(18) . . ?
C37 C35 P2 111.10(17) . . ?
C36 C35 P2 104.88(16) . . ?
C15 C16 C17 120.3(3) . . ?
C15 C16 H16 119.8 . . ?
C17 C16 H16 119.8 . . ?
O2 C28 C29 110.7(2) . . ?
O2 C28 H28A 109.5 . . ?
C29 C28 H28A 109.5 . . ?
O2 C28 H28B 109.5 . . ?
C29 C28 H28B 109.5 . . ?
H28A C28 H28B 108.1 . . ?
C9 C8 C7 119.6(2) . . ?
C9 C8 H8 120.2 . . ?
C7 C8 H8 120.2 . . ?
C45 C43 C44 109.8(2) . . ?
C45 C43 C46 109.2(2) . . ?
C44 C43 C46 108.3(2) . . ?
C45 C43 P1 112.52(17) . . ?
C44 C43 P1 112.42(18) . . ?
C46 C43 P1 104.34(18) . . ?
C16 C15 C14 119.4(3) . . ?
C16 C15 H15 120.3 . . ?
C14 C15 H15 120.3 . . ?
C39 C41 H41A 109.5 . . ?
C39 C41 H41B 109.5 . . ?
H41A C41 H41B 109.5 . . ?
C39 C41 H41C 109.5 . . ?
H41A C41 H41C 109.5 . . ?
H41B C41 H41C 109.5 . . ?
C39 C40 H40A 109.5 . . ?
C39 C40 H40B 109.5 . . ?
H40A C40 H40B 109.5 . . ?
C39 C40 H40C 109.5 . . ?
H40A C40 H40C 109.5 . . ?
H40B C40 H40C 109.5 . . ?
C29 C34 C33 120.6(2) . . ?
C29 C34 H34 119.7 . . ?
C33 C34 H34 119.7 . . ?
C33 C32 C31 120.1(3) . . ?
C33 C32 H32 120.0 . . ?
C31 C32 H32 120.0 . . ?
O1 C11 C12 111.6(2) . . ?
O1 C11 H11A 109.3 . . ?
C12 C11 H11A 109.3 . . ?
O1 C11 H11B 109.3 . . ?
C12 C11 H11B 109.3 . . ?
H11A C11 H11B 108.0 . . ?
C12 C13 C14 120.4(3) . . ?
C12 C13 H13 119.8 . . ?
C14 C13 H13 119.8 . . ?
C43 C45 H45A 109.5 . . ?
C43 C45 H45B 109.5 . . ?
H45A C45 H45B 109.5 . . ?
C43 C45 H45C 109.5 . . ?
H45A C45 H45C 109.5 . . ?
H45B C45 H45C 109.5 . . ?
C15 C14 C13 120.3(3) . . ?
C15 C14 H14 119.8 . . ?
C13 C14 H14 119.8 . . ?
C35 C38 H38A 109.5 . . ?
C35 C38 H38B 109.5 . . ?
H38A C38 H38B 109.5 . . ?
C35 C38 H38C 109.5 . . ?
H38A C38 H38C 109.5 . . ?
H38B C38 H38C 109.5 . . ?
C43 C44 H44A 109.5 . . ?
C43 C44 H44B 109.5 . . ?
H44A C44 H44B 109.5 . . ?
C43 C44 H44C 109.5 . . ?
H44A C44 H44C 109.5 . . ?
H44B C44 H44C 109.5 . . ?
C43 C46 H46A 109.5 . . ?
C43 C46 H46B 109.5 . . ?
H46A C46 H46B 109.5 . . ?
C43 C46 H46C 109.5 . . ?
H46A C46 H46C 109.5 . . ?
H46B C46 H46C 109.5 . . ?
C35 C37 H37A 109.5 . . ?
C35 C37 H37B 109.5 . . ?
H37A C37 H37B 109.5 . . ?
C35 C37 H37C 109.5 . . ?
H37A C37 H37C 109.5 . . ?
H37B C37 H37C 109.5 . . ?
C32 C33 C34 120.3(3) . . ?
C32 C33 H33 119.9 . . ?
C34 C33 H33 119.9 . . ?

loop_
_geom_bond_atom_site_label_1
_geom_bond_atom_site_label_2
_geom_bond_distance
_geom_bond_site_symmetry_2
_geom_bond_publ_flag
Ni1 O1 1.8465(17) . ?
Ni1 N2 1.8561(19) . ?
Ni1 N3 1.9739(19) . ?
Ni1 P1 2.1697(7) . ?
Ni2 O2 1.8339(17) . ?
Ni2 N5 1.8613(18) . ?
Ni2 N6 1.965(2) . ?
Ni2 P2 2.1702(7) . ?
P1 N1 1.672(2) . ?
P1 C43 1.857(2) . ?
P1 C47 1.860(2) . ?
P2 N4 1.681(2) . ?
P2 C39 1.864(3) . ?
P2 C35 1.866(2) . ?
O1 C11 1.395(3) . ?
O2 C28 1.386(3) . ?
N5 C22 1.357(3) . ?
N5 C18 1.383(3) . ?
N2 C5 1.359(3) . ?
N2 C1 1.383(3) . ?
N3 C10 1.352(3) . ?
N3 C6 1.352(3) . ?
N4 C18 1.322(3) . ?
N1 C1 1.326(3) . ?
N6 C23 1.348(3) . ?
N6 C27 1.350(3) . ?
C5 C4 1.368(3) . ?
C5 C6 1.473(3) . ?
C22 C21 1.374(3) . ?
C22 C23 1.471(3) . ?
C4 C3 1.403(3) . ?
C4 H4 0.9500 . ?
C23 C24 1.389(3) . ?
C18 C19 1.430(3) . ?
C3 C2 1.360(3) . ?
C3 H3 0.9500 . ?
C6 C7 1.383(3) . ?
C21 C20 1.404(3) . ?
C21 H21 0.9500 . ?
C39 C42 1.529(3) . ?
C39 C41 1.532(4) . ?
C39 C40 1.535(4) . ?
C47 C49 1.530(3) . ?
C47 C48 1.532(3) . ?
C47 C50 1.537(3) . ?
C1 C2 1.430(3) . ?
C2 H2 0.9500 . ?
C29 C34 1.377(4) . ?
C29 C30 1.401(3) . ?
C29 C28 1.526(3) . ?
C20 C19 1.364(3) . ?
C20 H20 0.9500 . ?
C30 C31 1.392(4) . ?
C30 H30 0.9500 . ?
C19 H19 0.9500 . ?
C26 C25 1.378(4) . ?
C26 C27 1.381(4) . ?
C26 H26 0.9500 . ?
C12 C17 1.379(4) . ?
C12 C13 1.392(3) . ?
C12 C11 1.522(3) . ?
C25 C24 1.393(3) . ?
C25 H25 0.9500 . ?
C17 C16 1.393(4) . ?
C17 H17 0.9500 . ?
C24 H24 0.9500 . ?
C27 H27 0.9500 . ?
C7 C8 1.385(4) . ?
C7 H7 0.9500 . ?
C10 C9 1.374(4) . ?
C10 H10 0.9500 . ?
C48 H48A 0.9800 . ?
C48 H48B 0.9800 . ?
C48 H48C 0.9800 . ?
C9 C8 1.382(4) . ?
C9 H9 0.9500 . ?
C50 H50A 0.9800 . ?
C50 H50B 0.9800 . ?
C50 H50C 0.9800 . ?
C42 H42A 0.9800 . ?
C42 H42B 0.9800 . ?
C42 H42C 0.9800 . ?
C31 C32 1.384(4) . ?
C31 H31 0.9500 . ?
C49 H49A 0.9800 . ?
C49 H49B 0.9800 . ?
C49 H49C 0.9800 . ?
C36 C35 1.535(4) . ?
C36 H36A 0.9800 . ?
C36 H36B 0.9800 . ?
C36 H36C 0.9800 . ?
C35 C38 1.527(4) . ?
C35 C37 1.531(3) . ?
C16 C15 1.378(4) . ?
C16 H16 0.9500 . ?
C28 H28A 0.9900 . ?
C28 H28B 0.9900 . ?
C8 H8 0.9500 . ?
C43 C45 1.533(4) . ?
C43 C44 1.536(4) . ?
C43 C46 1.541(4) . ?
C15 C14 1.381(4) . ?
C15 H15 0.9500 . ?
C41 H41A 0.9800 . ?
C41 H41B 0.9800 . ?
C41 H41C 0.9800 . ?
C40 H40A 0.9800 . ?
C40 H40B 0.9800 . ?
C40 H40C 0.9800 . ?
C34 C33 1.393(4) . ?
C34 H34 0.9500 . ?
C32 C33 1.377(4) . ?
C32 H32 0.9500 . ?
C11 H11A 0.9900 . ?
C11 H11B 0.9900 . ?
C13 C14 1.392(4) . ?
C13 H13 0.9500 . ?
C45 H45A 0.9800 . ?
C45 H45B 0.9800 . ?
C45 H45C 0.9800 . ?
C14 H14 0.9500 . ?
C38 H38A 0.9800 . ?
C38 H38B 0.9800 . ?
C38 H38C 0.9800 . ?
C44 H44A 0.9800 . ?
C44 H44B 0.9800 . ?
C44 H44C 0.9800 . ?
C46 H46A 0.9800 . ?
C46 H46B 0.9800 . ?
C46 H46C 0.9800 . ?
C37 H37A 0.9800 . ?
C37 H37B 0.9800 . ?
C37 H37C 0.9800 . ?
C33 H33 0.9500 . ?
